data_4117952
loop_
_publ_author_name
'Radu Custelcean'
'Peter V. Bonnesen'
'Nathan C. Duncan'
'Xiaohua Zhang'
'Lori A. Watson'
'Gary Van Berkel'
'Whitney B. Parson'
'Benjamin P. Hay'

_publ_contact_author_email custelceanr@ornl.gov
_publ_contact_author_name 'Radu Custelcean'
_publ_contact_author_phone 865-574-5018
_publ_section_title
;
 Urea-Functionalized M4L6 Cage Receptors: Anion-Templated Self-Assembly
 and Selective Guest Exchange in Aqueous Solutions
;
_journal_name_full 'Journal of the American Chemical Society'
_journal_page_first 8525
_journal_page_last 8534
_journal_paper_doi 10.1021/ja300677w
_journal_volume 134
_journal_year 2012
_chemical_formula_sum 'C138 H120 N36 Ni4 O10 S'
_chemical_formula_weight 2709.60
_chemical_name_common 1a
_chemical_name_systematic
; 
 ? 
;
_space_group_IT_number 146
_symmetry_cell_setting hexagonal
_symmetry_space_group_name_Hall 'R 3'
_symmetry_space_group_name_H-M 'R 3 :H'
_atom_sites_solution_hydrogens geom
_atom_sites_solution_primary direct
_atom_sites_solution_secondary difmap
_audit_creation_method SHELXL-97
_cell_angle_alpha 90.00
_cell_angle_beta 90.00
_cell_angle_gamma 120.00
_cell_formula_units_Z 3
_cell_length_a 27.4685(19)
_cell_length_b 27.4685(19)
_cell_length_c 19.581(3)
_cell_measurement_temperature 173(2)
_cell_volume 12795(2)
_computing_structure_refinement 'SHELXL-97 (Sheldrick, 1997)'
_computing_structure_solution 'SHELXS-97 (Sheldrick, 1990)'
_diffrn_ambient_temperature 173(2)
_diffrn_measured_fraction_theta_full 1.000
_diffrn_measured_fraction_theta_max 1.000
_diffrn_radiation_monochromator graphite
_diffrn_radiation_source 'fine-focus sealed tube'
_diffrn_radiation_type MoK\a
_diffrn_radiation_wavelength 0.71073
_diffrn_reflns_av_R_equivalents 0.0722
_diffrn_reflns_av_sigmaI/netI 0.0655
_diffrn_reflns_limit_h_max 26
_diffrn_reflns_limit_h_min -26
_diffrn_reflns_limit_k_max 26
_diffrn_reflns_limit_k_min -22
_diffrn_reflns_limit_l_max 18
_diffrn_reflns_limit_l_min -18
_diffrn_reflns_number 17932
_diffrn_reflns_theta_full 20.00
_diffrn_reflns_theta_max 20.00
_diffrn_reflns_theta_min 1.35
_exptl_absorpt_coefficient_mu 0.504
_exptl_absorpt_correction_T_max 0.9608
_exptl_absorpt_correction_T_min 0.9560
_exptl_absorpt_correction_type multi-scan
_exptl_absorpt_process_details SADABS
_exptl_crystal_density_diffrn 1.055
_exptl_crystal_F_000 4224
_exptl_crystal_size_max 0.09
_exptl_crystal_size_mid 0.09
_exptl_crystal_size_min 0.08
_refine_diff_density_max 0.238
_refine_diff_density_min -0.192
_refine_diff_density_rms 0.039
_refine_ls_abs_structure_details 'Flack H D (1983), Acta Cryst. A39, 876-881'
_refine_ls_abs_structure_Flack 0.0(5)
_refine_ls_extinction_method none
_refine_ls_goodness_of_fit_ref 0.966
_refine_ls_hydrogen_treatment constr
_refine_ls_matrix_type full
_refine_ls_number_parameters 569
_refine_ls_number_reflns 5343
_refine_ls_number_restraints 378
_refine_ls_restrained_S_all 0.968
_refine_ls_R_factor_all 0.0611
_refine_ls_R_factor_gt 0.0491
_refine_ls_shift/su_max 0.001
_refine_ls_shift/su_mean 0.000
_refine_ls_structure_factor_coef Fsqd
_refine_ls_weighting_details 'calc w=1/[\s^2^(Fo^2^)+(0.0643P)^2^+0.0000P] where P=(Fo^2^+2Fc^2^)/3'
_refine_ls_weighting_scheme calc
_refine_ls_wR_factor_gt 0.1113
_refine_ls_wR_factor_ref 0.1171
_reflns_number_gt 4231
_reflns_number_total 5343
_reflns_threshold_expression >2sigma(I)
_cod_data_source_file ja300677w_si_002_2.cif
_cod_data_source_block 1a
_cod_original_sg_symbol_H-M 'R 3'
_cod_database_code 4117952

loop_
_symmetry_equiv_pos_as_xyz
'x, y, z'
'-y, x-y, z'
'-x+y, -x, z'
'x+2/3, y+1/3, z+1/3'
'-y+2/3, x-y+1/3, z+1/3'
'-x+y+2/3, -x+1/3, z+1/3'
'x+1/3, y+2/3, z+2/3'
'-y+1/3, x-y+2/3, z+2/3'
'-x+y+1/3, -x+2/3, z+2/3'

loop_
_atom_site_label
_atom_site_type_symbol
_atom_site_fract_x
_atom_site_fract_y
_atom_site_fract_z
_atom_site_U_iso_or_equiv
_atom_site_adp_type
_atom_site_occupancy
_atom_site_symmetry_multiplicity
_atom_site_calc_flag
_atom_site_refinement_flags
Ni1 Ni 0.3333 0.6667 -0.01496(8) 0.1049(7) Uani 1 3 d S
Ni2 Ni 0.52265(4) 0.94426(3) 0.47281(6) 0.0848(3) Uani 1 1 d .
S1 S 0.3333 0.6667 0.35412(12) 0.0483(7) Uani 1 3 d S
O1 O 0.3333 0.6667 0.4286(3) 0.0546(17) Uani 1 3 d S
O2 O 0.29166(14) 0.61150(14) 0.32980(17) 0.0514(9) Uani 1 1 d .
O3 O 0.4712(2) 0.8583(2) 0.1892(3) 0.1020(17) Uani 1 1 d .
O4 O 0.26566(18) 0.78866(19) 0.5278(2) 0.0784(13) Uani 1 1 d .
N1 N 0.2623(4) 0.6545(4) -0.0695(4) 0.133(3) Uani 1 1 d D
N2 N 0.3128(3) 0.7180(3) 0.0375(3) 0.100(2) Uani 1 1 d D
N3 N 0.3812(3) 0.7963(2) 0.2265(3) 0.0802(17) Uani 1 1 d .
H3 H 0.3607 0.7685 0.2546 0.096 Uiso 1 1 calc R
N4 N 0.4565(3) 0.7856(2) 0.2578(3) 0.0798(17) Uani 1 1 d .
H4 H 0.4314 0.7557 0.2801 0.096 Uiso 1 1 calc R
N9 N 0.2962(2) 0.7778(2) 0.4227(3) 0.0664(14) Uani 1 1 d .
H9 H 0.3056 0.7571 0.3978 0.080 Uiso 1 1 calc R
N10 N 0.28656(19) 0.7212(2) 0.5122(3) 0.0611(14) Uani 1 1 d .
H10 H 0.3009 0.7063 0.4845 0.073 Uiso 1 1 calc R
C1 C 0.2415(5) 0.6240(5) -0.1282(5) 0.154(4) Uani 1 1 d D
H1 H 0.2613 0.6078 -0.1490 0.185 Uiso 1 1 calc R
C2 C 0.1924(6) 0.6161(7) -0.1579(6) 0.182(6) Uani 1 1 d D
H2 H 0.1758 0.5917 -0.1958 0.218 Uiso 1 1 calc R
C3 C 0.1689(6) 0.6451(6) -0.1301(7) 0.181(6) Uani 1 1 d D
H3A H 0.1372 0.6436 -0.1517 0.218 Uiso 1 1 calc R
C4 C 0.1897(5) 0.6759(5) -0.0727(5) 0.143(4) Uani 1 1 d D
H4A H 0.1702 0.6925 -0.0522 0.172 Uiso 1 1 calc R
C5 C 0.2389(4) 0.6838(4) -0.0431(5) 0.111(3) Uani 1 1 d D
C6 C 0.2661(4) 0.7183(4) 0.0168(4) 0.103(3) Uani 1 1 d D
C7 C 0.2474(4) 0.7501(5) 0.0499(5) 0.117(3) Uani 1 1 d D
H7 H 0.2143 0.7490 0.0336 0.140 Uiso 1 1 calc R
C8 C 0.2743(4) 0.7832(3) 0.1049(4) 0.092(2) Uani 1 1 d D
H8 H 0.2615 0.8060 0.1258 0.110 Uiso 1 1 calc R
C9 C 0.3215(3) 0.7820(3) 0.1290(4) 0.081(2) Uani 1 1 d D
C10 C 0.3381(3) 0.7494(3) 0.0928(4) 0.085(2) Uani 1 1 d D
H10A H 0.3707 0.7493 0.1088 0.103 Uiso 1 1 calc R
C11 C 0.3538(3) 0.8198(3) 0.1893(4) 0.090(2) Uani 1 1 d .
H11A H 0.3819 0.8575 0.1723 0.108 Uiso 1 1 calc R
H11B H 0.3274 0.8242 0.2197 0.108 Uiso 1 1 calc R
C12 C 0.4397(4) 0.8144(4) 0.2219(4) 0.082(2) Uani 1 1 d .
N6 N 0.5975(3) 0.9654(3) 0.5204(4) 0.117(3) Uani 1 1 d D
C13 C 0.6179(4) 1.0001(3) 0.5766(5) 0.140(4) Uani 1 1 d D
H13 H 0.5972 1.0150 0.5979 0.168 Uiso 1 1 calc R
C14 C 0.6705(5) 1.0121(5) 0.6004(6) 0.183(6) Uani 1 1 d D
H14 H 0.6858 1.0355 0.6394 0.219 Uiso 1 1 calc R
C15 C 0.7010(4) 0.9913(5) 0.5693(7) 0.185(6) Uani 1 1 d D
H15 H 0.7365 1.0000 0.5875 0.222 Uiso 1 1 calc R
C16 C 0.6808(3) 0.9579(5) 0.5118(6) 0.171(5) Uani 1 1 d D
H16 H 0.7031 0.9464 0.4871 0.205 Uiso 1 1 calc R
C17 C 0.6257(4) 0.9416(4) 0.4915(5) 0.123(4) Uani 1 1 d D
N5 N 0.5494(3) 0.8981(2) 0.4152(3) 0.0773(17) Uani 1 1 d D
C18 C 0.5992(3) 0.9044(3) 0.4357(4) 0.087(2) Uani 1 1 d D
C19 C 0.6225(3) 0.8779(3) 0.3997(5) 0.090(2) Uani 1 1 d D
H19 H 0.6579 0.8830 0.4137 0.108 Uiso 1 1 calc R
C20 C 0.5960(4) 0.8443(3) 0.3442(5) 0.092(2) Uani 1 1 d D
H20 H 0.6131 0.8271 0.3194 0.110 Uiso 1 1 calc R
C21 C 0.5439(3) 0.8360(3) 0.3252(3) 0.073(2) Uani 1 1 d D
C22 C 0.5236(3) 0.8649(3) 0.3614(4) 0.073(2) Uani 1 1 d D
H22 H 0.4887 0.8610 0.3474 0.087 Uiso 1 1 calc R
C23 C 0.5128(3) 0.8006(3) 0.2619(3) 0.078(2) Uani 1 1 d .
H23A H 0.5323 0.8221 0.2203 0.093 Uiso 1 1 calc R
H23B H 0.5153 0.7659 0.2622 0.093 Uiso 1 1 calc R
N7 N 0.5583(3) 1.0089(2) 0.4004(3) 0.0905(19) Uani 1 1 d D
C24 C 0.6131(3) 1.0496(3) 0.3937(6) 0.139(4) Uani 1 1 d D
H24 H 0.6392 1.0517 0.4271 0.166 Uiso 1 1 calc R
C25 C 0.6332(4) 1.0886(3) 0.3398(7) 0.180(6) Uani 1 1 d D
H25 H 0.6714 1.1179 0.3381 0.216 Uiso 1 1 calc R
C26 C 0.5953(5) 1.0828(4) 0.2892(7) 0.196(7) Uani 1 1 d D
H26 H 0.6071 1.1060 0.2498 0.236 Uiso 1 1 calc R
C27 C 0.5418(4) 1.0435(4) 0.2978(5) 0.141(4) Uani 1 1 d D
H27 H 0.5152 1.0415 0.2652 0.169 Uiso 1 1 calc R
C28 C 0.5222(3) 1.0054(3) 0.3511(5) 0.097(3) Uani 1 1 d D
N8 N 0.4538(2) 0.9238(2) 0.4114(3) 0.0688(15) Uani 1 1 d D
C29 C 0.4648(3) 0.9603(3) 0.3605(4) 0.078(2) Uani 1 1 d D
C30 C 0.4222(4) 0.9544(3) 0.3169(4) 0.093(2) Uani 1 1 d D
H30 H 0.4305 0.9804 0.2805 0.111 Uiso 1 1 calc R
C31 C 0.3681(3) 0.9110(3) 0.3264(4) 0.081(2) Uani 1 1 d D
H31 H 0.3389 0.9055 0.2960 0.097 Uiso 1 1 calc R
C32 C 0.3574(3) 0.8759(3) 0.3807(3) 0.0657(18) Uani 1 1 d D
C33 C 0.4003(3) 0.8825(2) 0.4200(3) 0.0585(17) Uani 1 1 d D
H33 H 0.3924 0.8565 0.4561 0.070 Uiso 1 1 calc R
C34 C 0.2969(2) 0.8269(3) 0.3912(4) 0.078(2) Uani 1 1 d .
H34A H 0.2761 0.8396 0.4209 0.094 Uiso 1 1 calc R
H34B H 0.2774 0.8158 0.3466 0.094 Uiso 1 1 calc R
C35 C 0.2810(3) 0.7631(3) 0.4911(4) 0.0596(18) Uani 1 1 d .
N11 N 0.0135(3) 0.5137(3) 0.5431(4) 0.100(2) Uani 1 1 d D
C36 C -0.0408(4) 0.4708(5) 0.5376(6) 0.163(5) Uani 1 1 d D
H36 H -0.0629 0.4693 0.4995 0.195 Uiso 1 1 calc R
C37 C -0.0632(5) 0.4303(5) 0.5865(8) 0.190(6) Uani 1 1 d D
H37 H -0.1003 0.3996 0.5810 0.228 Uiso 1 1 calc R
C38 C -0.0330(5) 0.4331(5) 0.6438(8) 0.177(6) Uani 1 1 d D
H38 H -0.0496 0.4056 0.6787 0.213 Uiso 1 1 calc R
C39 C 0.0223(4) 0.4769(5) 0.6502(5) 0.139(4) Uani 1 1 d D
H39 H 0.0439 0.4803 0.6897 0.166 Uiso 1 1 calc R
C40 C 0.0448(4) 0.5153(4) 0.5969(5) 0.105(3) Uani 1 1 d D
N12 N 0.1180(3) 0.5945(3) 0.5421(3) 0.0714(16) Uani 1 1 d D
C41 C 0.1045(3) 0.5618(3) 0.5984(5) 0.083(2) Uani 1 1 d D
C42 C 0.1434(4) 0.5701(3) 0.6470(4) 0.093(2) Uani 1 1 d D
H42 H 0.1326 0.5453 0.6850 0.111 Uiso 1 1 calc R
C43 C 0.1991(4) 0.6145(3) 0.6422(4) 0.086(2) Uani 1 1 d D
H43 H 0.2258 0.6207 0.6769 0.103 Uiso 1 1 calc R
C44 C 0.2139(3) 0.6488(3) 0.5856(4) 0.0581(17) Uani 1 1 d D
C45 C 0.1715(3) 0.6358(3) 0.5392(4) 0.070(2) Uani 1 1 d D
H45 H 0.1815 0.6593 0.5000 0.084 Uiso 1 1 calc R
C46 C 0.2694(3) 0.6983(3) 0.5814(3) 0.0749(19) Uani 1 1 d .
H46A H 0.2972 0.6887 0.5995 0.090 Uiso 1 1 calc R
H46B H 0.2704 0.7279 0.6111 0.090 Uiso 1 1 calc R

loop_
_atom_site_aniso_label
_atom_site_aniso_U_11
_atom_site_aniso_U_22
_atom_site_aniso_U_33
_atom_site_aniso_U_23
_atom_site_aniso_U_13
_atom_site_aniso_U_12
Ni1 0.1346(10) 0.1346(10) 0.0455(9) 0.000 0.000 0.0673(5)
Ni2 0.0640(6) 0.0492(6) 0.1182(8) -0.0102(5) -0.0273(6) 0.0111(5)
S1 0.0515(11) 0.0515(11) 0.0418(17) 0.000 0.000 0.0258(6)
O1 0.059(3) 0.059(3) 0.046(4) 0.000 0.000 0.0295(14)
O2 0.045(2) 0.035(2) 0.063(2) -0.0018(18) 0.0011(19) 0.0113(18)
O3 0.090(4) 0.077(3) 0.107(4) 0.046(3) 0.011(3) 0.018(3)
O4 0.081(3) 0.074(3) 0.083(3) -0.019(3) 0.006(3) 0.040(3)
N1 0.142(7) 0.168(8) 0.069(5) 0.019(5) -0.011(5) 0.063(7)
N2 0.106(6) 0.115(5) 0.047(4) 0.021(4) -0.014(4) 0.031(4)
N3 0.106(6) 0.088(4) 0.052(3) 0.030(3) 0.003(3) 0.053(4)
N4 0.069(5) 0.078(4) 0.074(4) 0.021(3) -0.002(3) 0.022(4)
N9 0.056(3) 0.049(3) 0.086(4) -0.019(3) -0.006(3) 0.020(3)
N10 0.062(3) 0.057(4) 0.074(4) -0.016(3) -0.006(3) 0.037(3)
C1 0.164(10) 0.231(12) 0.046(6) -0.020(7) -0.025(6) 0.083(9)
C2 0.166(13) 0.249(17) 0.066(8) -0.025(8) -0.056(9) 0.055(11)
C3 0.203(14) 0.186(14) 0.079(9) 0.015(9) -0.048(10) 0.040(11)
C4 0.162(11) 0.168(10) 0.085(7) 0.021(7) -0.027(7) 0.072(8)
C5 0.098(7) 0.159(9) 0.083(7) 0.025(7) -0.013(6) 0.069(7)
C6 0.128(8) 0.123(7) 0.056(6) 0.000(5) -0.046(6) 0.062(6)
C7 0.086(6) 0.151(9) 0.119(9) 0.039(7) 0.007(7) 0.064(7)
C8 0.097(6) 0.099(6) 0.080(6) 0.005(5) -0.018(5) 0.049(5)
C9 0.088(6) 0.071(5) 0.085(6) 0.026(5) 0.000(5) 0.041(5)
C10 0.097(6) 0.086(6) 0.075(6) 0.019(5) -0.017(5) 0.047(5)
C11 0.101(6) 0.064(5) 0.091(6) 0.002(5) 0.003(5) 0.031(5)
C12 0.077(7) 0.084(7) 0.063(5) -0.014(5) -0.012(5) 0.023(6)
N6 0.102(6) 0.062(5) 0.138(7) -0.020(5) -0.036(5) 0.004(5)
C13 0.098(8) 0.085(6) 0.186(10) -0.050(7) -0.082(7) 0.009(5)
C14 0.095(9) 0.184(12) 0.248(14) -0.128(11) -0.096(10) 0.054(8)
C15 0.072(7) 0.222(13) 0.253(15) -0.101(11) -0.109(9) 0.067(8)
C16 0.052(6) 0.264(14) 0.181(10) -0.085(11) -0.045(7) 0.067(7)
C17 0.112(8) 0.089(7) 0.154(9) -0.031(6) -0.088(7) 0.039(6)
N5 0.060(5) 0.056(4) 0.100(5) 0.016(4) -0.006(4) 0.017(3)
C18 0.047(5) 0.065(5) 0.142(7) 0.009(5) -0.022(5) 0.022(4)
C19 0.062(5) 0.084(6) 0.126(7) 0.003(5) -0.029(5) 0.037(5)
C20 0.101(7) 0.064(5) 0.123(7) 0.026(5) 0.009(6) 0.050(5)
C21 0.062(5) 0.054(5) 0.074(5) 0.012(4) -0.013(4) 0.008(4)
C22 0.057(5) 0.057(5) 0.091(6) 0.025(4) -0.006(5) 0.017(4)
C23 0.075(6) 0.074(5) 0.083(5) 0.015(4) 0.001(4) 0.037(4)
N7 0.054(4) 0.068(4) 0.130(5) 0.016(4) -0.007(4) 0.016(4)
C24 0.063(7) 0.056(6) 0.267(13) 0.005(7) -0.012(7) 0.007(5)
C25 0.095(8) 0.047(6) 0.373(19) 0.108(9) 0.024(10) 0.017(6)
C26 0.086(8) 0.107(9) 0.354(18) 0.124(10) -0.028(10) 0.017(7)
C27 0.096(8) 0.061(6) 0.243(12) 0.065(7) -0.005(7) 0.023(6)
C28 0.056(5) 0.058(5) 0.175(8) 0.025(6) -0.003(6) 0.026(5)
N8 0.055(4) 0.047(4) 0.088(4) 0.012(3) 0.000(3) 0.013(3)
C29 0.057(5) 0.049(5) 0.125(7) 0.010(5) -0.006(5) 0.023(4)
C30 0.093(7) 0.075(6) 0.118(7) 0.030(5) 0.004(6) 0.047(6)
C31 0.096(7) 0.066(5) 0.078(5) 0.004(5) -0.014(5) 0.039(5)
C32 0.073(6) 0.078(5) 0.057(4) -0.017(4) -0.004(4) 0.046(5)
C33 0.058(5) 0.042(4) 0.056(4) -0.004(3) -0.013(4) 0.010(4)
C34 0.038(4) 0.068(5) 0.111(6) -0.006(4) -0.019(4) 0.013(4)
C35 0.057(4) 0.051(5) 0.067(5) -0.018(4) 0.007(4) 0.024(4)
N11 0.046(5) 0.094(5) 0.143(6) -0.018(5) 0.032(4) 0.021(4)
C36 0.061(7) 0.186(11) 0.233(14) 0.003(11) 0.031(8) 0.056(8)
C37 0.094(10) 0.162(12) 0.223(15) 0.068(12) 0.090(11) -0.004(9)
C38 0.125(12) 0.164(12) 0.232(16) 0.056(12) 0.094(11) 0.064(11)
C39 0.085(7) 0.166(9) 0.150(8) 0.075(8) 0.090(7) 0.051(7)
C40 0.075(7) 0.101(7) 0.142(8) 0.012(7) 0.035(7) 0.048(6)
N12 0.060(4) 0.065(4) 0.082(4) 0.001(4) 0.031(3) 0.025(4)
C41 0.070(6) 0.081(6) 0.098(7) -0.016(6) 0.034(6) 0.038(5)
C42 0.084(6) 0.103(7) 0.075(6) -0.027(5) 0.019(5) 0.034(6)
C43 0.088(7) 0.088(6) 0.081(6) -0.034(5) 0.000(5) 0.044(6)
C44 0.066(5) 0.052(4) 0.059(5) -0.009(4) 0.008(4) 0.032(4)
C45 0.092(7) 0.079(6) 0.069(5) -0.003(4) 0.012(5) 0.066(6)
C46 0.079(5) 0.091(6) 0.065(5) -0.015(4) -0.002(4) 0.050(5)

loop_
_atom_type_symbol
_atom_type_description
_atom_type_scat_dispersion_real
_atom_type_scat_dispersion_imag
_atom_type_scat_source
C C 0.0033 0.0016 'International Tables Vol C Tables 4.2.6.8 and 6.1.1.4'
H H 0.0000 0.0000 'International Tables Vol C Tables 4.2.6.8 and 6.1.1.4'
N N 0.0061 0.0033 'International Tables Vol C Tables 4.2.6.8 and 6.1.1.4'
O O 0.0106 0.0060 'International Tables Vol C Tables 4.2.6.8 and 6.1.1.4'
S S 0.1246 0.1234 'International Tables Vol C Tables 4.2.6.8 and 6.1.1.4'
Ni Ni 0.3393 1.1124 'International Tables Vol C Tables 4.2.6.8 and 6.1.1.4'

loop_
_geom_angle_atom_site_label_1
_geom_angle_atom_site_label_2
_geom_angle_atom_site_label_3
_geom_angle
_geom_angle_site_symmetry_1
_geom_angle_site_symmetry_3
N2 Ni1 N2 96.8(3) . 2_665
N2 Ni1 N2 96.8(3) . 3_565
N2 Ni1 N2 96.8(3) 2_665 3_565
N2 Ni1 N1 79.1(4) . .
N2 Ni1 N1 88.0(3) 2_665 .
N2 Ni1 N1 174.1(3) 3_565 .
N2 Ni1 N1 88.0(3) . 3_565
N2 Ni1 N1 174.0(3) 2_665 3_565
N2 Ni1 N1 79.1(4) 3_565 3_565
N1 Ni1 N1 96.4(3) . 3_565
N2 Ni1 N1 174.0(3) . 2_665
N2 Ni1 N1 79.1(4) 2_665 2_665
N2 Ni1 N1 88.0(3) 3_565 2_665
N1 Ni1 N1 96.4(3) . 2_665
N1 Ni1 N1 96.4(3) 3_565 2_665
N12 Ni2 N6 92.8(2) 3_565 .
N12 Ni2 N8 93.3(2) 3_565 .
N6 Ni2 N8 171.3(3) . .
N12 Ni2 N11 78.2(3) 3_565 3_565
N6 Ni2 N11 94.4(3) . 3_565
N8 Ni2 N11 92.9(2) . 3_565
N12 Ni2 N5 96.3(3) 3_565 .
N6 Ni2 N5 79.0(3) . .
N8 Ni2 N5 94.2(2) . .
N11 Ni2 N5 171.3(3) 3_565 .
N12 Ni2 N7 170.9(3) 3_565 .
N6 Ni2 N7 95.1(3) . .
N8 Ni2 N7 79.3(2) . .
N11 Ni2 N7 96.8(3) 3_565 .
N5 Ni2 N7 89.5(2) . .
O2 S1 O2 109.75(16) 3_565 .
O2 S1 O2 109.75(16) 3_565 2_665
O2 S1 O2 109.75(16) . 2_665
O2 S1 O1 109.19(16) 3_565 .
O2 S1 O1 109.19(16) . .
O2 S1 O1 109.19(16) 2_665 .
C5 N1 C1 120.4(9) . .
C5 N1 Ni1 112.9(6) . .
C1 N1 Ni1 126.5(9) . .
C10 N2 C6 115.1(7) . .
C10 N2 Ni1 128.2(7) . .
C6 N2 Ni1 116.5(6) . .
C11 N3 C12 124.9(7) . .
C12 N4 C23 122.0(6) . .
C35 N9 C34 122.0(6) . .
C35 N10 C46 121.1(5) . .
N1 C1 C2 121.7(10) . .
C3 C2 C1 116.7(11) . .
C4 C3 C2 121.5(12) . .
C3 C4 C5 121.4(11) . .
N1 C5 C4 117.5(9) . .
N1 C5 C6 116.9(9) . .
C4 C5 C6 125.5(11) . .
N2 C6 C7 121.4(7) . .
N2 C6 C5 114.6(10) . .
C7 C6 C5 124.1(10) . .
C8 C7 C6 123.0(8) . .
C7 C8 C9 116.9(7) . .
C10 C9 C8 116.9(7) . .
C10 C9 C11 124.5(7) . .
C8 C9 C11 118.4(8) . .
N2 C10 C9 126.6(7) . .
N3 C11 C9 110.4(6) . .
O3 C12 N4 125.2(8) . .
O3 C12 N3 118.8(9) . .
N4 C12 N3 115.7(8) . .
C17 N6 C13 122.1(8) . .
C17 N6 Ni2 113.9(5) . .
C13 N6 Ni2 124.0(7) . .
N6 C13 C14 116.6(9) . .
C15 C14 C13 122.0(9) . .
C14 C15 C16 120.8(8) . .
C15 C16 C17 116.9(9) . .
N6 C17 C16 120.7(8) . .
N6 C17 C18 117.0(8) . .
C16 C17 C18 122.0(10) . .
C22 N5 C18 118.6(7) . .
C22 N5 Ni2 127.6(5) . .
C18 N5 Ni2 113.8(6) . .
N5 C18 C19 119.2(7) . .
N5 C18 C17 116.3(8) . .
C19 C18 C17 124.4(8) . .
C20 C19 C18 121.8(7) . .
C19 C20 C21 118.8(7) . .
C22 C21 C20 116.8(6) . .
C22 C21 C23 121.5(7) . .
C20 C21 C23 121.4(8) . .
N5 C22 C21 124.7(6) . .
N4 C23 C21 114.6(6) . .
C28 N7 C24 117.4(7) . .
C28 N7 Ni2 114.0(5) . .
C24 N7 Ni2 128.2(6) . .
N7 C24 C25 123.4(8) . .
C26 C25 C24 117.5(8) . .
C27 C26 C25 117.8(10) . .
C26 C27 C28 124.3(9) . .
N7 C28 C27 119.4(7) . .
N7 C28 C29 114.7(7) . .
C27 C28 C29 125.9(8) . .
C29 N8 C33 117.9(6) . .
C29 N8 Ni2 113.4(5) . .
C33 N8 Ni2 128.5(5) . .
N8 C29 C30 120.6(6) . .
N8 C29 C28 118.4(7) . .
C30 C29 C28 121.0(8) . .
C31 C30 C29 119.8(7) . .
C32 C31 C30 118.5(7) . .
C33 C32 C31 119.1(6) . .
C33 C32 C34 122.2(6) . .
C31 C32 C34 118.6(6) . .
C32 C33 N8 124.0(6) . .
N9 C34 C32 111.7(5) . .
O4 C35 N10 123.4(7) . .
O4 C35 N9 122.4(7) . .
N10 C35 N9 114.1(6) . .
C40 N11 C36 119.7(9) . .
C40 N11 Ni2 114.5(5) . 2_665
C36 N11 Ni2 125.8(8) . 2_665
C37 C36 N11 120.1(10) . .
C36 C37 C38 121.0(11) . .
C37 C38 C39 119.3(11) . .
C40 C39 C38 117.8(9) . .
N11 C40 C39 121.9(8) . .
N11 C40 C41 117.1(8) . .
C39 C40 C41 121.0(10) . .
C45 N12 C41 114.8(6) . .
C45 N12 Ni2 126.8(5) . 2_665
C41 N12 Ni2 118.4(6) . 2_665
N12 C41 C42 121.9(7) . .
N12 C41 C40 111.7(8) . .
C42 C41 C40 126.2(9) . .
C41 C42 C43 121.3(7) . .
C44 C43 C42 117.9(7) . .
C43 C44 C45 115.7(6) . .
C43 C44 C46 119.9(7) . .
C45 C44 C46 124.1(7) . .
N12 C45 C44 128.3(6) . .
C44 C46 N10 114.6(6) . .

loop_
_geom_bond_atom_site_label_1
_geom_bond_atom_site_label_2
_geom_bond_distance
_geom_bond_site_symmetry_2
Ni1 N2 2.038(7) .
Ni1 N2 2.038(7) 2_665
Ni1 N2 2.038(7) 3_565
Ni1 N1 2.099(8) .
Ni1 N1 2.099(8) 3_565
Ni1 N1 2.099(8) 2_665
Ni2 N12 2.051(6) 3_565
Ni2 N6 2.060(8) .
Ni2 N8 2.068(5) .
Ni2 N11 2.084(7) 3_565
Ni2 N5 2.087(6) .
Ni2 N7 2.094(6) .
S1 O2 1.449(3) 3_565
S1 O2 1.449(3) .
S1 O2 1.449(3) 2_665
S1 O1 1.459(6) .
O3 C12 1.253(9) .
O4 C35 1.218(7) .
N1 C5 1.359(9) .
N1 C1 1.367(9) .
N2 C10 1.342(8) .
N2 C6 1.352(9) .
N3 C11 1.414(9) .
N3 C12 1.427(10) .
N4 C12 1.302(10) .
N4 C23 1.390(8) .
N9 C35 1.401(8) .
N9 C34 1.474(8) .
N10 C35 1.301(8) .
N10 C46 1.469(8) .
C1 C2 1.384(10) .
C2 C3 1.365(11) .
C3 C4 1.351(10) .
C4 C5 1.384(10) .
C5 C6 1.457(12) .
C6 C7 1.375(9) .
C7 C8 1.364(9) .
C8 C9 1.395(8) .
C9 C10 1.385(8) .
C9 C11 1.530(10) .
N6 C17 1.361(9) .
N6 C13 1.378(9) .
C13 C14 1.391(10) .
C14 C15 1.370(10) .
C15 C16 1.383(10) .
C16 C17 1.403(9) .
C17 C18 1.423(11) .
N5 C22 1.341(8) .
N5 C18 1.349(7) .
C18 C19 1.380(8) .
C19 C20 1.374(8) .
C20 C21 1.384(8) .
C21 C22 1.372(8) .
C21 C23 1.544(9) .
N7 C28 1.352(8) .
N7 C24 1.360(8) .
C24 C25 1.406(10) .
C25 C26 1.388(11) .
C26 C27 1.328(9) .
C27 C28 1.383(9) .
C28 C29 1.450(10) .
N8 C29 1.338(7) .
N8 C33 1.343(7) .
C29 C30 1.390(8) .
C30 C31 1.377(8) .
C31 C32 1.363(8) .
C32 C33 1.343(7) .
C32 C34 1.543(9) .
N11 C40 1.346(8) .
N11 C36 1.366(9) .
N11 Ni2 2.083(7) 2_665
C36 C37 1.361(11) .
C37 C38 1.375(11) .
C38 C39 1.393(11) .
C39 C40 1.391(9) .
C40 C41 1.492(11) .
N12 C45 1.335(7) .
N12 C41 1.351(8) .
N12 Ni2 2.051(6) 2_665
C41 C42 1.362(8) .
C42 C43 1.405(8) .
C43 C44 1.377(8) .
C44 C45 1.377(7) .
C44 C46 1.452(9) .
